data_7059466
loop_
_publ_author_name
'Mukiza, Janvier'
'Blacque, Olivier'
'Habarurema, Gratien'
'Kampire, Edwige'

_publ_section_title
;
 The reaction of oxidorhenium(v) with dipodal and tripodal
 aroylhydrazines: formation of dinuclear and trinuclear
 aroylhydrazone-bridged rhenium(v) complexes
;
_journal_issue 17
_journal_name_full 'New Journal of Chemistry'
_journal_page_first 7080
_journal_page_last 7090
_journal_paper_doi 10.1039/D0NJ00182A
_journal_volume 44
_journal_year 2020
_chemical_formula_moiety
; 0.903(C72 H66 Br4.29 Cl1.71 N6 O6 P3 Re3)
, 0.097(C54 H52 Br2.85 Cl1.15 N6 O5 P2 Re2)
, 3(C3 H6 O)
;
_chemical_formula_sum 'C79.25 H82.64 Br4.15 Cl1.65 N6 O8.9 P2.9 Re2.9'
_chemical_formula_weight 2282.28
_space_group_crystal_system monoclinic
_space_group_IT_number 14
_space_group_name_Hall '-P 2ybc'
_space_group_name_H-M_alt 'P 1 21/c 1'
_atom_sites_solution_hydrogens mixed
_audit_creation_date 2020-02-28
_audit_creation_method
;
Olex2 1.3
(compiled Nov 21 2019 18:26:39 for OlexSys, GUI svn.r6003)
;
_audit_update_record
;
2020-03-22 deposited with the CCDC.	2020-03-31 downloaded from the CCDC.
;
_cell_angle_alpha 90
_cell_angle_beta 96.356(3)
_cell_angle_gamma 90
_cell_formula_units_Z 4
_cell_length_a 19.7456(5)
_cell_length_b 15.7521(4)
_cell_length_c 26.8070(7)
_cell_measurement_reflns_used 42156
_cell_measurement_temperature 160(1)
_cell_measurement_theta_max 29.4060
_cell_measurement_theta_min 2.5030
_cell_volume 8286.7(4)
_computing_cell_refinement 'CrysAlisPro 1.171.40.68a (Rigaku OD, 2019)'
_computing_data_collection 'CrysAlisPro 1.171.40.68a (Rigaku OD, 2019)'
_computing_data_reduction 'CrysAlisPro 1.171.40.68a (Rigaku OD, 2019)'
_computing_molecular_graphics 'Olex2 1.3 (Dolomanov et al., 2009)'
_computing_publication_material 'Olex2 1.3 (Dolomanov et al., 2009)'
_computing_structure_refinement 'SHELXL 2018/3 (Sheldrick, 2015b)'
_computing_structure_solution 'SHELXT (Sheldrick, 2015a)'
_diffrn_ambient_environment N~2~
_diffrn_ambient_temperature 160(1)
_diffrn_detector 'CCD plate'
_diffrn_detector_area_resol_mean 10.4498
_diffrn_detector_type Ruby
_diffrn_measured_fraction_theta_full 0.999
_diffrn_measured_fraction_theta_max 0.999
_diffrn_measurement_details
;
List of Runs (angles in degrees, time in seconds):

  # Type    Start    End  Width  t~exp~   \w     \q     \k     \f   Frames
#--------------------------------------------------------------------------
  1  \w    -25.00  29.40   0.80   40.00    --  -10.12 -99.00 150.00   68
  2  \w    -84.00  20.00   0.80   40.00    --  -10.12 -77.00 -90.00  130
  3  \w    -83.00  11.40   0.80   40.00    --  -10.12 -38.00   0.00  118
  4  \w    -25.00  51.00   0.80   40.00    --   10.74 -99.00 -30.00   95
  5  \w    -12.00  82.40   0.80   40.00    --   10.74  38.00-150.00  118
  6  \w    -62.00  32.40   0.80   40.00    --   10.74 -38.00 -90.00  118
  7  \w    -25.00  43.00   0.80   40.00    --   10.74 -99.00 120.00   85
;
_diffrn_measurement_device 'four-circle diffractometer'
_diffrn_measurement_device_type 'Xcalibur, Ruby'
_diffrn_measurement_method '\w scans'
_diffrn_orient_matrix_type 'CrysAlisPro convention (1999,Acta A55,543-557)'
_diffrn_orient_matrix_UB_11 -0.0272947000
_diffrn_orient_matrix_UB_12 -0.0170893000
_diffrn_orient_matrix_UB_13 0.0119009000
_diffrn_orient_matrix_UB_21 0.0232453000
_diffrn_orient_matrix_UB_22 -0.0265266000
_diffrn_orient_matrix_UB_23 0.0148540000
_diffrn_orient_matrix_UB_31 0.0046711000
_diffrn_orient_matrix_UB_32 0.0320993000
_diffrn_orient_matrix_UB_33 0.0186283000
_diffrn_radiation_monochromator graphite
_diffrn_radiation_probe x-ray
_diffrn_radiation_type 'Mo K\a'
_diffrn_radiation_wavelength 0.71073
_diffrn_reflns_av_R_equivalents 0.0754
_diffrn_reflns_av_unetI/netI 0.0352
_diffrn_reflns_Laue_measured_fraction_full 0.999
_diffrn_reflns_Laue_measured_fraction_max 0.999
_diffrn_reflns_limit_h_max 23
_diffrn_reflns_limit_h_min -23
_diffrn_reflns_limit_k_max 18
_diffrn_reflns_limit_k_min -18
_diffrn_reflns_limit_l_max 32
_diffrn_reflns_limit_l_min -32
_diffrn_reflns_number 126205
_diffrn_reflns_point_group_measured_fraction_full 0.999
_diffrn_reflns_point_group_measured_fraction_max 0.999
_diffrn_reflns_theta_full 25.242
_diffrn_reflns_theta_max 25.350
_diffrn_reflns_theta_min 2.176
_diffrn_source 'fine-focus sealed X-ray tube'
_diffrn_source_type 'Enhance (Mo) X-ray Source'
_exptl_absorpt_coefficient_mu 6.398
_exptl_absorpt_correction_T_max 0.533
_exptl_absorpt_correction_T_min 0.255
_exptl_absorpt_correction_type analytical
_exptl_absorpt_process_details
;
CrysAlisPro 1.171.40.68a (Rigaku Oxford Diffraction, 2019)
Analytical numeric absorption correction using a multifaceted crystal
			model based on expressions derived by R.C. Clark & J.S. Reid.
(Clark, R. C. & Reid, J. S. (1995). Acta Cryst. A51, 887-897)
Empirical absorption correction using spherical harmonics,
 implemented in SCALE3 ABSPACK scaling algorithm.
;
_exptl_crystal_colour green
_exptl_crystal_density_diffrn 1.829
_exptl_crystal_description block
_exptl_crystal_F_000 4424
_exptl_crystal_size_max 0.33
_exptl_crystal_size_mid 0.26
_exptl_crystal_size_min 0.13
_refine_diff_density_max 1.485
_refine_diff_density_min -0.766
_refine_diff_density_rms 0.108
_refine_ls_extinction_method none
_refine_ls_goodness_of_fit_ref 1.042
_refine_ls_hydrogen_treatment constr
_refine_ls_matrix_type full
_refine_ls_number_parameters 932
_refine_ls_number_reflns 15163
_refine_ls_number_restraints 84
_refine_ls_restrained_S_all 1.052
_refine_ls_R_factor_all 0.0371
_refine_ls_R_factor_gt 0.0299
_refine_ls_shift/su_max 0.002
_refine_ls_shift/su_mean 0.000
_refine_ls_structure_factor_coef Fsqd
_refine_ls_weighting_details 'w=1/[\s^2^(Fo^2^)+(0.0351P)^2^+10.5760P] where P=(Fo^2^+2Fc^2^)/3'
_refine_ls_weighting_scheme calc
_refine_ls_wR_factor_gt 0.0720
_refine_ls_wR_factor_ref 0.0758
_reflns_Friedel_coverage 0.000
_reflns_number_gt 13137
_reflns_number_total 15163
_reflns_threshold_expression 'I > 2\s(I)'
_cod_data_source_file d0nj00182a2.cif
_cod_data_source_block CCDC1955881
_cod_depositor_comments
;Adding full bibliography for 7059464--7059466.cif.

 Adding full bibliography for 7059464--7059466.cif.
;
_cod_original_cell_volume 8286.6(4)
_cod_original_formula_sum 'C79.25 H82.64 Br4.15 Cl1.65 N6 O8.90 P2.90 Re2.90'
_cod_database_code 7059466
_shelx_shelxl_version_number 2018/3
_shelx_space_group_comment
;
The symmetry employed for this shelxl refinement is uniquely defined
by the following loop, which should always be used as a source of
symmetry information in preference to the above space-group names.
They are only intended as comments.
;
_shelx_estimated_absorpt_t_max 0.490
_shelx_estimated_absorpt_t_min 0.227
_olex2_refinement_description
;
1. Fixed Uiso
 At 1.2 times of:
  All C(H) groups
 At 1.5 times of:
  All C(H,H,H) groups, All O(H) groups
2. Restrained distances
 Re1-Cl1A = Re1-Cl1B = Re3-Cl3A = Re3-Cl3B = Re2-Cl2A = Re2-Cl2B
 2.47 with sigma of 0.005
 Re1-Br1B = Re1-Br1A = Re2-Br2B = Re2-Br2A = Re3-Br3B = Re3-Br3A
 2.5 with sigma of 0.005
3. Uiso/Uaniso restraints and constraints
Br2A \\sim Br2B \\sim Cl2A \\sim Cl2B: within 3A with sigma of 0.001 and sigma
for terminal atoms of 0.002 within 3A
Br1A \\sim Br1B \\sim Cl1A \\sim Cl1B: within 3A with sigma of 0.001 and sigma
for terminal atoms of 0.002 within 3A
Br3A \\sim Br3B \\sim Cl3A \\sim Cl3B: within 3A with sigma of 0.001 and sigma
for terminal atoms of 0.002 within 3A
N3 \\sim C48 \\sim C49 \\sim C50: within 3A with sigma of 0.005 and sigma for
terminal atoms of 0.01 within 3A
4. Others
 Sof(Cl1A)=0.90328*(1-FVAR(2))
 Sof(Br1B)=0.90328*FVAR(2)
 Sof(Cl1B)=0.90328*(1-FVAR(3))
 Sof(Br1A)=0.90328*FVAR(3)
 Sof(Cl3B)=1-FVAR(3)
 Sof(Br3A)=FVAR(3)
 Sof(Cl3A)=1-FVAR(4)
 Sof(Br3B)=FVAR(4)
 Sof(Br2A)=1-FVAR(5)
 Sof(Cl2B)=FVAR(5)
 Sof(Br2B)=1-FVAR(6)
 Sof(Cl2A)=FVAR(6)
 Sof(H4A)=1-FVAR(7)
 Sof(C30)=Sof(C31)=Sof(H31)=Sof(C32)=Sof(H32)=Sof(C33)=Sof(H33)=Sof(C34)=
 Sof(H34)=Sof(C35)=Sof(H35)=Sof(C36)=Sof(C37)=Sof(H37)=Sof(C38)=Sof(H38)=
 Sof(C39)=Sof(H39)=Sof(C40)=Sof(H40)=Sof(C41)=Sof(H41)=Sof(C42)=Sof(C43)=
 Sof(H43)=Sof(C44)=Sof(H44)=Sof(C45)=Sof(H45)=Sof(C46)=Sof(H46)=Sof(C47)=
 Sof(H47)=Sof(O3)=Sof(P2)=Sof(Re1)=FVAR(7)
 Fixed X: H4A(0.36662)
 Fixed Y: H4A(0.46731)
 Fixed Z: H4A(0.426449)
5.a Aromatic/amide H refined with riding coordinates:
 C2(H2), C3(H3), C4(H4), C5(H5), C6(H6), C8(H8), C9(H9), C10(H10), C11(H11),
 C12(H12), C14(H14), C15(H15), C16(H16), C17(H17), C18(H18), C24(H24), C26(H26),
  C28(H28), C31(H31), C32(H32), C33(H33), C34(H34), C35(H35), C37(H37),
 C38(H38), C39(H39), C40(H40), C41(H41), C43(H43), C44(H44), C45(H45), C46(H46),
  C47(H47), C53(H53), C54(H54), C55(H55), C56(H56), C57(H57), C59(H59),
 C60(H60), C61(H61), C62(H62), C63(H63), C65(H65), C66(H66), C67(H67), C68(H68),
  C69(H69)
5.b Idealised Me refined as rotating group:
 C20(H20A,H20B,H20C), C21(H21A,H21B,H21C), C49(H49A,H49B,H49C), C50(H50A,H50B,
 H50C), C71(H71A,H71B,H71C), C72(H72A,H72B,H72C)
;
_platon_squeeze_void_probe_radius 1.20

loop_
_space_group_symop_operation_xyz
'x, y, z'
'-x, y+1/2, -z+1/2'
'-x, -y, -z'
'x, -y-1/2, z-1/2'

loop_
_atom_site_label
_atom_site_type_symbol
_atom_site_fract_x
_atom_site_fract_y
_atom_site_fract_z
_atom_site_U_iso_or_equiv
_atom_site_adp_type
_atom_site_occupancy
_atom_site_site_symmetry_order
_atom_site_calc_flag
_atom_site_refinement_flags_posn
_atom_site_refinement_flags_adp
_atom_site_refinement_flags_occupancy
_atom_site_disorder_assembly
_atom_site_disorder_group
Br1A Br 0.29709(9) 0.43163(14) 0.32768(11) 0.0352(4) Uani 0.739(4) 1 d D U P A 1
Br1B Br 0.46365(15) 0.4645(3) 0.38182(14) 0.0476(7) Uani 0.569(4) 1 d D U P A 1
Br2A Br 0.21832(15) 0.43765(15) 0.80235(14) 0.0315(4) Uani 0.741(4) 1 d D U P B 2
Br2B Br 0.2161(4) 0.6296(5) 0.7374(4) 0.0400(7) Uani 0.651(4) 1 d D U P B 2
Br3A Br 0.17959(18) 0.05738(11) 0.66168(3) 0.0383(4) Uani 0.771(4) 1 d D U P C 1
Br3B Br 0.27036(8) 0.02304(12) 0.56160(15) 0.0399(5) Uani 0.675(4) 1 d D U P C 1
C1 C 0.3764(2) 0.3223(3) 0.75015(16) 0.0290(10) Uani 1 1 d . . . . .
C2 C 0.4217(2) 0.3038(3) 0.71605(18) 0.0370(11) Uani 1 1 d . . . . .
H2 H 0.462332 0.336027 0.716042 0.044 Uiso 1 1 calc R U . . .
C3 C 0.4081(3) 0.2380(3) 0.6815(2) 0.0459(13) Uani 1 1 d . . . . .
H3 H 0.439530 0.225568 0.658155 0.055 Uiso 1 1 calc R U . . .
C4 C 0.3494(3) 0.1914(3) 0.68126(19) 0.0421(12) Uani 1 1 d . . . . .
H4 H 0.340106 0.146880 0.657565 0.051 Uiso 1 1 calc R U . . .
C5 C 0.3041(3) 0.2089(3) 0.71523(19) 0.0396(12) Uani 1 1 d . . . . .
H5 H 0.263705 0.176060 0.715176 0.048 Uiso 1 1 calc R U . . .
C6 C 0.3168(2) 0.2739(3) 0.74937(18) 0.0355(11) Uani 1 1 d . . . . .
H6 H 0.284985 0.285952 0.772524 0.043 Uiso 1 1 calc R U . . .
C7 C 0.3759(2) 0.3653(3) 0.85551(17) 0.0318(10) Uani 1 1 d . . . . .
C8 C 0.3827(2) 0.2791(3) 0.86503(18) 0.0374(11) Uani 1 1 d . . . . .
H8 H 0.393104 0.241773 0.839134 0.045 Uiso 1 1 calc R U . . .
C9 C 0.3743(3) 0.2471(3) 0.91186(19) 0.0436(12) Uani 1 1 d . . . . .
H9 H 0.378441 0.187894 0.918074 0.052 Uiso 1 1 calc R U . . .
C10 C 0.3598(3) 0.3017(3) 0.94973(19) 0.0433(12) Uani 1 1 d . . . . .
H10 H 0.353983 0.279613 0.981961 0.052 Uiso 1 1 calc R U . . .
C11 C 0.3540(3) 0.3867(3) 0.94117(19) 0.0446(12) Uani 1 1 d . . . . .
H11 H 0.344373 0.423665 0.967498 0.053 Uiso 1 1 calc R U . . .
C12 C 0.3619(3) 0.4194(3) 0.89433(18) 0.0402(12) Uani 1 1 d . . . . .
H12 H 0.357722 0.478764 0.888531 0.048 Uiso 1 1 calc R U . . .
C13 C 0.4783(2) 0.4379(3) 0.79901(17) 0.0300(10) Uani 1 1 d . . . . .
C14 C 0.5216(2) 0.4190(3) 0.8417(2) 0.0430(12) Uani 1 1 d . . . . .
H14 H 0.504199 0.392137 0.869343 0.052 Uiso 1 1 calc R U . . .
C15 C 0.5903(3) 0.4392(4) 0.8443(2) 0.0546(15) Uani 1 1 d . . . . .
H15 H 0.619526 0.426849 0.873925 0.066 Uiso 1 1 calc R U . . .
C16 C 0.6164(3) 0.4768(3) 0.8045(2) 0.0509(14) Uani 1 1 d . . . . .
H16 H 0.663700 0.489005 0.806123 0.061 Uiso 1 1 calc R U . . .
C17 C 0.5732(3) 0.4970(3) 0.7618(2) 0.0459(13) Uani 1 1 d . . . . .
H17 H 0.590737 0.524197 0.734349 0.055 Uiso 1 1 calc R U . . .
C18 C 0.5051(2) 0.4778(3) 0.75910(19) 0.0364(11) Uani 1 1 d . . . . .
H18 H 0.475894 0.491896 0.729697 0.044 Uiso 1 1 calc R U . . .
C19 C 0.4017(2) 0.6615(3) 0.72728(17) 0.0343(11) Uani 1 1 d . . . . .
C20 C 0.3962(3) 0.7174(3) 0.7720(2) 0.0488(14) Uani 1 1 d . . . . .
H20A H 0.350488 0.712243 0.782599 0.073 Uiso 1 1 calc R U . . .
H20B H 0.404445 0.776575 0.763026 0.073 Uiso 1 1 calc R U . . .
H20C H 0.430177 0.699993 0.799535 0.073 Uiso 1 1 calc R U . . .
C21 C 0.4470(3) 0.6915(3) 0.68998(19) 0.0442(13) Uani 1 1 d . . . . .
H21A H 0.470839 0.642836 0.677276 0.066 Uiso 1 1 calc R U . . .
H21B H 0.480342 0.731748 0.706086 0.066 Uiso 1 1 calc R U . . .
H21C H 0.419489 0.719488 0.662040 0.066 Uiso 1 1 calc R U . . .
C22 C 0.3297(2) 0.4881(2) 0.66918(16) 0.0239(9) Uani 1 1 d . . . . .
C23 C 0.3187(2) 0.4463(2) 0.61958(16) 0.0246(9) Uani 1 1 d . . . . .
C24 C 0.3426(2) 0.4872(3) 0.57907(16) 0.0281(10) Uani 1 1 d . . . . .
H24 H 0.369273 0.537214 0.584467 0.034 Uiso 1 1 calc R U . . .
C25 C 0.3277(2) 0.4556(3) 0.53081(17) 0.0291(10) Uani 1 1 d . . . . .
C26 C 0.2900(2) 0.3813(3) 0.52319(16) 0.0283(10) Uani 1 1 d . . . . .
H26 H 0.279684 0.359447 0.490189 0.034 Uiso 1 1 calc R U . . .
C27 C 0.2672(2) 0.3387(3) 0.56378(16) 0.0265(9) Uani 1 1 d . . . . .
C28 C 0.2814(2) 0.3720(2) 0.61194(16) 0.0239(9) Uani 1 1 d . . . . .
H28 H 0.265387 0.343716 0.639668 0.029 Uiso 1 1 calc R U . . .
C29 C 0.3497(2) 0.5013(3) 0.48709(17) 0.0302(10) Uani 1 1 d . . . . .
C30 C 0.1887(3) 0.5586(3) 0.43144(19) 0.0323(11) Uani 0.9021(9) 1 d . . P A 1
C31 C 0.1766(3) 0.4723(3) 0.4259(2) 0.0366(13) Uani 0.9021(9) 1 d . . P A 1
H31 H 0.199334 0.440709 0.402639 0.044 Uiso 0.9021(9) 1 calc R U P A 1
C32 C 0.1319(3) 0.4321(4) 0.4539(2) 0.0469(15) Uani 0.9021(9) 1 d . . P A 1
H32 H 0.123326 0.373112 0.449491 0.056 Uiso 0.9021(9) 1 calc R U P A 1
C33 C 0.0994(3) 0.4774(4) 0.4884(2) 0.0526(16) Uani 0.9021(9) 1 d . . P A 1
H33 H 0.068778 0.449217 0.507812 0.063 Uiso 0.9021(9) 1 calc R U P A 1
C34 C 0.1108(3) 0.5617(4) 0.4947(2) 0.0537(16) Uani 0.9021(9) 1 d . . P A 1
H34 H 0.088803 0.592118 0.518952 0.064 Uiso 0.9021(9) 1 calc R U P A 1
C35 C 0.1554(3) 0.6048(4) 0.4654(2) 0.0452(14) Uani 0.9021(9) 1 d . . P A 1
H35 H 0.162313 0.664273 0.468871 0.054 Uiso 0.9021(9) 1 calc R U P A 1
C36 C 0.1879(3) 0.6126(3) 0.32983(19) 0.0346(12) Uani 0.9021(9) 1 d . . P A 1
C37 C 0.2163(3) 0.6214(3) 0.2850(2) 0.0429(13) Uani 0.9021(9) 1 d . . P A 1
H37 H 0.264386 0.623503 0.284994 0.051 Uiso 0.9021(9) 1 calc R U P A 1
C38 C 0.1743(4) 0.6271(4) 0.2403(2) 0.0536(16) Uani 0.9021(9) 1 d . . P A 1
H38 H 0.193802 0.634271 0.209745 0.064 Uiso 0.9021(9) 1 calc R U P A 1
C39 C 0.1049(4) 0.6227(4) 0.2396(3) 0.0607(18) Uani 0.9021(9) 1 d . . P A 1
H39 H 0.076706 0.626692 0.208589 0.073 Uiso 0.9021(9) 1 calc R U P A 1
C40 C 0.0765(4) 0.6125(4) 0.2828(3) 0.0615(18) Uani 0.9021(9) 1 d . . P A 1
H40 H 0.028339 0.608747 0.282030 0.074 Uiso 0.9021(9) 1 calc R U P A 1
C41 C 0.1177(3) 0.6076(4) 0.3285(2) 0.0501(15) Uani 0.9021(9) 1 d . . P A 1
H41 H 0.097447 0.600776 0.358773 0.060 Uiso 0.9021(9) 1 calc R U P A 1
C42 C 0.2505(3) 0.7197(3) 0.40941(19) 0.0325(11) Uani 0.9021(9) 1 d . . P A 1
C43 C 0.2251(3) 0.7856(3) 0.3786(2) 0.0388(13) Uani 0.9021(9) 1 d . . P A 1
H43 H 0.202733 0.773257 0.346156 0.047 Uiso 0.9021(9) 1 calc R U P A 1
C44 C 0.2320(3) 0.8684(3) 0.3942(2) 0.0489(15) Uani 0.9021(9) 1 d . . P A 1
H44 H 0.213830 0.912874 0.372771 0.059 Uiso 0.9021(9) 1 calc R U P A 1
C45 C 0.2650(3) 0.8871(3) 0.4407(2) 0.0487(15) Uani 0.9021(9) 1 d . . P A 1
H45 H 0.270471 0.944538 0.451181 0.058 Uiso 0.9021(9) 1 calc R U P A 1
C46 C 0.2899(3) 0.8231(3) 0.4717(2) 0.0481(15) Uani 0.9021(9) 1 d . . P A 1
H46 H 0.311794 0.836108 0.504176 0.058 Uiso 0.9021(9) 1 calc R U P A 1
C47 C 0.2835(3) 0.7396(3) 0.4563(2) 0.0459(14) Uani 0.9021(9) 1 d . . P A 1
H47 H 0.301795 0.695514 0.477974 0.055 Uiso 0.9021(9) 1 calc R U P A 1
C48 C 0.4485(3) 0.6603(4) 0.4554(2) 0.0664(14) Uani 1 1 d . U . . .
C49 C 0.4789(4) 0.6982(5) 0.4118(3) 0.0883(19) Uani 1 1 d . U . . .
H49A H 0.473663 0.658402 0.383535 0.133 Uiso 1 1 calc R U . . .
H49B H 0.527389 0.709429 0.421352 0.133 Uiso 1 1 calc R U . . .
H49C H 0.455453 0.751426 0.402006 0.133 Uiso 1 1 calc R U . . .
C50 C 0.4716(4) 0.6969(4) 0.5063(2) 0.0804(18) Uani 1 1 d . U . . .
H50A H 0.496379 0.653531 0.527216 0.121 Uiso 1 1 calc R U . . .
H50B H 0.431754 0.715491 0.522245 0.121 Uiso 1 1 calc R U . . .
H50C H 0.501547 0.745538 0.502605 0.121 Uiso 1 1 calc R U . . .
C51 C 0.2280(2) 0.2595(3) 0.55353(16) 0.0261(9) Uani 1 1 d . . . . .
C52 C 0.0043(2) 0.1969(3) 0.53031(18) 0.0345(11) Uani 1 1 d . . . . .
C53 C 0.0277(3) 0.2385(3) 0.48982(19) 0.0417(12) Uani 1 1 d . . . . .
H53 H 0.071027 0.265395 0.493685 0.050 Uiso 1 1 calc R U . . .
C54 C -0.0120(3) 0.2407(4) 0.4437(2) 0.0545(15) Uani 1 1 d . . . . .
H54 H 0.004274 0.268350 0.415862 0.065 Uiso 1 1 calc R U . . .
C55 C -0.0757(3) 0.2022(4) 0.4387(2) 0.0605(16) Uani 1 1 d . . . . .
H55 H -0.102675 0.202412 0.407091 0.073 Uiso 1 1 calc R U . . .
C56 C -0.1000(3) 0.1638(3) 0.4793(2) 0.0582(16) Uani 1 1 d . . . . .
H56 H -0.144285 0.139473 0.475883 0.070 Uiso 1 1 calc R U . . .
C57 C -0.0600(3) 0.1606(3) 0.5252(2) 0.0463(13) Uani 1 1 d . . . . .
H57 H -0.076669 0.133497 0.553100 0.056 Uiso 1 1 calc R U . . .
C58 C 0.0111(2) 0.1380(3) 0.63307(19) 0.0382(11) Uani 1 1 d . . . . .
C59 C -0.0219(3) 0.1881(4) 0.6652(2) 0.0532(14) Uani 1 1 d . . . . .
H59 H -0.017718 0.248093 0.663822 0.064 Uiso 1 1 calc R U . . .
C60 C -0.0611(3) 0.1514(4) 0.6994(2) 0.0624(17) Uani 1 1 d . . . . .
H60 H -0.083884 0.186117 0.721254 0.075 Uiso 1 1 calc R U . . .
C61 C -0.0666(3) 0.0650(4) 0.7014(2) 0.0613(17) Uani 1 1 d . . . . .
H61 H -0.093256 0.039992 0.724893 0.074 Uiso 1 1 calc R U . . .
C62 C -0.0342(3) 0.0137(4) 0.6699(2) 0.0553(15) Uani 1 1 d . . . . .
H62 H -0.038406 -0.046285 0.671758 0.066 Uiso 1 1 calc R U . . .
C63 C 0.0048(3) 0.0503(3) 0.6355(2) 0.0476(13) Uani 1 1 d . . . . .
H63 H 0.027081 0.015220 0.613522 0.057 Uiso 1 1 calc R U . . .
C64 C 0.0764(2) 0.2947(3) 0.61175(18) 0.0348(11) Uani 1 1 d . . . . .
C65 C 0.0363(3) 0.3621(3) 0.5928(2) 0.0470(13) Uani 1 1 d . . . . .
H65 H 0.002554 0.353516 0.565140 0.056 Uiso 1 1 calc R U . . .
C66 C 0.0454(3) 0.4422(4) 0.6142(2) 0.0600(16) Uani 1 1 d . . . . .
H66 H 0.017317 0.488128 0.601710 0.072 Uiso 1 1 calc R U . . .
C67 C 0.0952(3) 0.4547(4) 0.6534(2) 0.0598(17) Uani 1 1 d . . . . .
H67 H 0.102779 0.509989 0.666988 0.072 Uiso 1 1 calc R U . . .
C68 C 0.1345(3) 0.3872(4) 0.6733(2) 0.0576(17) Uani 1 1 d . . . . .
H68 H 0.167331 0.395929 0.701514 0.069 Uiso 1 1 calc R U . . .
C69 C 0.1259(2) 0.3072(3) 0.65209(19) 0.0438(12) Uani 1 1 d . . . . .
H69 H 0.153701 0.261246 0.665027 0.053 Uiso 1 1 calc R U . . .
C70 C 0.1621(2) 0.1347(3) 0.45712(18) 0.0358(11) Uani 1 1 d . . . . .
C71 C 0.1726(3) 0.1880(3) 0.41286(18) 0.0427(12) Uani 1 1 d . . . . .
H71A H 0.177003 0.247621 0.423113 0.064 Uiso 1 1 calc R U . . .
H71B H 0.133618 0.181576 0.387185 0.064 Uiso 1 1 calc R U . . .
H71C H 0.214290 0.169853 0.399124 0.064 Uiso 1 1 calc R U . . .
C72 C 0.1329(3) 0.0488(3) 0.4468(2) 0.0522(14) Uani 1 1 d . . . . .
H72A H 0.158632 0.007221 0.468494 0.078 Uiso 1 1 calc R U . . .
H72B H 0.135767 0.034072 0.411541 0.078 Uiso 1 1 calc R U . . .
H72C H 0.085110 0.048378 0.453432 0.078 Uiso 1 1 calc R U . . .
Cl1A Cl 0.4670(7) 0.4720(15) 0.3913(7) 0.0479(13) Uani 0.335(4) 1 d D U P A 1
Cl1B Cl 0.3082(14) 0.4262(17) 0.3273(13) 0.0352(12) Uani 0.165(4) 1 d D U P A 1
Cl2A Cl 0.2214(18) 0.633(2) 0.738(2) 0.0401(12) Uani 0.349(4) 1 d D U P B 1
Cl2B Cl 0.2152(11) 0.4493(13) 0.8060(11) 0.0321(12) Uani 0.259(4) 1 d D U P B 1
Cl3A Cl 0.2763(4) 0.0402(8) 0.5626(8) 0.0411(12) Uani 0.325(4) 1 d D U P C 2
Cl3B Cl 0.1791(17) 0.0731(13) 0.6641(2) 0.0396(12) Uani 0.229(4) 1 d D U P C 2
N1 N 0.36886(17) 0.5907(2) 0.72218(13) 0.0258(8) Uani 1 1 d . . . . .
N2 N 0.37262(18) 0.5502(2) 0.67526(13) 0.0269(8) Uani 1 1 d . . . . .
N3 N 0.4052(2) 0.6024(3) 0.44742(18) 0.0540(11) Uani 1 1 d . U . . .
N4 N 0.3850(2) 0.5698(2) 0.49507(14) 0.0387(10) Uani 1 1 d . . . . .
N5 N 0.17637(18) 0.1611(2) 0.50287(13) 0.0293(8) Uani 1 1 d . . . . .
N6 N 0.20695(18) 0.2417(2) 0.50713(13) 0.0274(8) Uani 1 1 d . . . . .
O1 O 0.34486(16) 0.57657(18) 0.82235(11) 0.0340(7) Uani 1 1 d . . . . .
O2 O 0.29213(14) 0.46427(16) 0.70459(11) 0.0249(6) Uani 1 1 d . . . . .
O3 O 0.36617(18) 0.6234(2) 0.34499(13) 0.0389(9) Uani 0.9021(9) 1 d . . P A 1
O4 O 0.33214(16) 0.47034(18) 0.44210(12) 0.0351(7) Uani 1 1 d . . . . .
H4A H 0.366620 0.467310 0.426449 0.053 Uiso 0.0979(9) 1 d . U P A 2
O5 O 0.10425(17) 0.03267(18) 0.54782(13) 0.0410(8) Uani 1 1 d . . . . .
O6 O 0.21734(14) 0.20893(17) 0.59099(10) 0.0257(6) Uani 1 1 d . . . . .
P1 P 0.38820(6) 0.40964(7) 0.79406(4) 0.0269(2) Uani 1 1 d . . . . .
P2 P 0.24250(7) 0.60961(8) 0.38950(5) 0.0287(3) Uani 0.9021(9) 1 d . . P A 1
P3 P 0.06191(6) 0.18695(7) 0.58797(5) 0.0323(3) Uani 1 1 d . . . . .
Re1 Re 0.35466(2) 0.54178(2) 0.38325(2) 0.02887(8) Uani 0.9021(9) 1 d D . P A 1
Re2 Re 0.30758(2) 0.52700(2) 0.77108(2) 0.02541(6) Uani 1 1 d D . . . .
Re3 Re 0.16313(2) 0.10135(2) 0.57310(2) 0.02977(6) Uani 1 1 d D . . . .

loop_
_atom_site_aniso_label
_atom_site_aniso_U_11
_atom_site_aniso_U_22
_atom_site_aniso_U_33
_atom_site_aniso_U_23
_atom_site_aniso_U_13
_atom_site_aniso_U_12
Br1A 0.0436(9) 0.0335(5) 0.0300(4) -0.0029(3) 0.0110(6) 0.0023(5)
Br1B 0.0410(7) 0.0661(12) 0.0380(17) 0.0083(11) 0.0145(7) 0.0138(7)
Br2A 0.0331(5) 0.0344(9) 0.0286(7) -0.0010(6) 0.0110(3) -0.0023(6)
Br2B 0.0389(13) 0.0380(8) 0.0446(7) 0.0037(7) 0.0120(11) 0.0065(10)
Br3A 0.0434(4) 0.0353(9) 0.0348(4) 0.0092(3) -0.0020(4) -0.0113(8)
Br3B 0.0460(6) 0.0313(10) 0.0420(5) 0.0008(9) 0.0033(5) 0.0081(5)
C1 0.035(2) 0.026(2) 0.026(2) -0.0030(18) 0.0000(19) 0.0018(19)
C2 0.037(3) 0.037(3) 0.037(3) -0.002(2) 0.006(2) 0.001(2)
C3 0.057(3) 0.044(3) 0.038(3) -0.009(2) 0.013(3) 0.008(3)
C4 0.061(3) 0.027(2) 0.036(3) -0.007(2) -0.007(3) 0.004(2)
C5 0.044(3) 0.031(2) 0.041(3) -0.002(2) -0.007(2) -0.005(2)
C6 0.032(2) 0.034(2) 0.039(3) -0.007(2) 0.002(2) -0.005(2)
C7 0.032(2) 0.037(2) 0.026(2) 0.004(2) 0.003(2) -0.006(2)
C8 0.042(3) 0.034(3) 0.036(3) 0.000(2) 0.004(2) -0.001(2)
C9 0.052(3) 0.038(3) 0.040(3) 0.006(2) 0.000(2) -0.002(2)
C10 0.044(3) 0.053(3) 0.033(3) 0.008(2) 0.006(2) -0.005(2)
C11 0.053(3) 0.052(3) 0.029(3) 0.000(2) 0.006(2) 0.005(3)
C12 0.052(3) 0.039(3) 0.029(3) -0.004(2) 0.003(2) 0.009(2)
C13 0.029(2) 0.029(2) 0.032(3) -0.0066(19) 0.003(2) 0.0004(19)
C14 0.038(3) 0.046(3) 0.043(3) -0.001(2) 0.000(2) -0.007(2)
C15 0.039(3) 0.060(4) 0.061(4) -0.003(3) -0.012(3) 0.000(3)
C16 0.032(3) 0.048(3) 0.073(4) -0.005(3) 0.005(3) -0.008(2)
C17 0.036(3) 0.041(3) 0.064(4) -0.005(3) 0.019(3) -0.008(2)
C18 0.035(3) 0.035(2) 0.040(3) -0.002(2) 0.005(2) -0.002(2)
C19 0.038(3) 0.033(2) 0.032(3) -0.009(2) 0.010(2) -0.007(2)
C20 0.062(3) 0.036(3) 0.052(3) -0.018(2) 0.021(3) -0.018(2)
C21 0.054(3) 0.036(3) 0.046(3) -0.006(2) 0.019(3) -0.020(2)
C22 0.029(2) 0.022(2) 0.022(2) 0.0029(17) 0.0057(18) 0.0008(17)
C23 0.029(2) 0.021(2) 0.025(2) 0.0017(17) 0.0068(18) 0.0004(17)
C24 0.037(2) 0.024(2) 0.025(2) -0.0010(18) 0.007(2) -0.0066(18)
C25 0.039(3) 0.023(2) 0.027(2) 0.0013(18) 0.013(2) -0.0037(19)
C26 0.038(2) 0.026(2) 0.022(2) -0.0029(18) 0.008(2) -0.0010(19)
C27 0.030(2) 0.025(2) 0.026(2) 0.0025(18) 0.0077(19) 0.0003(18)
C28 0.028(2) 0.022(2) 0.023(2) 0.0030(17) 0.0079(18) -0.0011(17)
C29 0.039(3) 0.028(2) 0.024(3) 0.0022(19) 0.005(2) -0.004(2)
C30 0.035(3) 0.035(3) 0.027(3) 0.006(2) 0.007(2) 0.001(2)
C31 0.037(3) 0.032(3) 0.043(3) 0.005(2) 0.012(3) 0.002(2)
C32 0.041(3) 0.035(3) 0.066(4) 0.013(3) 0.014(3) 0.002(3)
C33 0.047(3) 0.065(4) 0.050(4) 0.020(3) 0.022(3) -0.005(3)
C34 0.057(4) 0.070(4) 0.037(4) 0.001(3) 0.019(3) -0.005(3)
C35 0.051(3) 0.041(3) 0.045(4) -0.005(3) 0.013(3) 0.000(3)
C36 0.053(3) 0.021(2) 0.029(3) 0.003(2) 0.002(2) -0.001(2)
C37 0.052(3) 0.043(3) 0.033(3) 0.005(2) 0.001(3) -0.002(3)
C38 0.078(5) 0.055(4) 0.027(3) -0.001(3) 0.004(3) -0.005(3)
C39 0.072(5) 0.053(4) 0.051(4) -0.009(3) -0.021(4) 0.001(3)
C40 0.054(4) 0.080(5) 0.047(4) -0.006(3) -0.011(3) 0.002(3)
C41 0.040(3) 0.065(4) 0.044(4) -0.006(3) 0.003(3) 0.003(3)
C42 0.043(3) 0.025(2) 0.030(3) -0.004(2) 0.004(2) -0.002(2)
C43 0.058(3) 0.031(3) 0.030(3) 0.003(2) 0.016(3) 0.001(2)
C44 0.069(4) 0.032(3) 0.049(4) 0.012(3) 0.022(3) 0.010(3)
C45 0.066(4) 0.027(3) 0.056(4) -0.003(3) 0.020(3) -0.007(3)
C46 0.058(4) 0.041(3) 0.046(4) -0.015(3) 0.007(3) -0.006(3)
C47 0.059(4) 0.032(3) 0.046(4) 0.001(3) 0.004(3) -0.001(3)
C48 0.072(3) 0.072(3) 0.053(3) 0.022(3) -0.002(3) -0.032(3)
C49 0.093(4) 0.104(4) 0.065(4) 0.025(3) -0.006(3) -0.059(3)
C50 0.091(4) 0.080(4) 0.064(4) 0.022(3) -0.019(3) -0.055(3)
C51 0.028(2) 0.026(2) 0.026(2) 0.0008(18) 0.0081(19) -0.0006(18)
C52 0.036(3) 0.032(2) 0.035(3) -0.002(2) -0.001(2) -0.001(2)
C53 0.039(3) 0.048(3) 0.039(3) -0.001(2) 0.005(2) 0.006(2)
C54 0.055(3) 0.068(4) 0.041(3) 0.010(3) 0.006(3) 0.021(3)
C55 0.065(4) 0.067(4) 0.044(4) -0.014(3) -0.020(3) 0.018(3)
C56 0.054(3) 0.045(3) 0.069(4) -0.003(3) -0.021(3) -0.003(3)
C57 0.048(3) 0.037(3) 0.051(3) 0.000(2) -0.007(3) -0.008(2)
C58 0.027(2) 0.048(3) 0.039(3) 0.008(2) 0.001(2) -0.006(2)
C59 0.042(3) 0.061(3) 0.059(4) 0.002(3) 0.016(3) -0.006(3)
C60 0.044(3) 0.080(4) 0.066(4) 0.011(3) 0.018(3) -0.008(3)
C61 0.041(3) 0.086(5) 0.058(4) 0.016(4) 0.008(3) -0.017(3)
C62 0.044(3) 0.060(4) 0.059(4) 0.015(3) -0.009(3) -0.021(3)
C63 0.039(3) 0.054(3) 0.050(3) 0.011(3) 0.003(3) -0.012(2)
C64 0.031(2) 0.042(3) 0.033(3) -0.008(2) 0.010(2) -0.009(2)
C65 0.055(3) 0.041(3) 0.045(3) -0.002(2) 0.004(3) -0.002(2)
C66 0.081(4) 0.042(3) 0.058(4) -0.009(3) 0.015(4) -0.005(3)
C67 0.074(4) 0.049(3) 0.060(4) -0.023(3) 0.025(4) -0.017(3)
C68 0.043(3) 0.086(4) 0.047(4) -0.034(3) 0.017(3) -0.017(3)
C69 0.033(3) 0.059(3) 0.040(3) -0.010(3) 0.010(2) -0.003(2)
C70 0.039(3) 0.036(2) 0.031(3) -0.007(2) 0.000(2) 0.002(2)
C71 0.047(3) 0.055(3) 0.026(3) -0.010(2) 0.002(2) 0.003(2)
C72 0.067(4) 0.046(3) 0.042(3) -0.016(2) -0.003(3) -0.012(3)
Cl1A 0.0414(17) 0.066(2) 0.038(3) 0.008(2) 0.0151(18) 0.0131(17)
Cl1B 0.043(2) 0.034(2) 0.0301(19) -0.0010(19) 0.011(2) 0.001(2)
Cl2A 0.039(2) 0.0383(19) 0.0442(18) 0.0038(18) 0.011(2) 0.006(2)
Cl2B 0.0351(18) 0.035(2) 0.028(2) -0.001(2) 0.0101(17) -0.002(2)
Cl3A 0.0516(18) 0.030(2) 0.0412(17) -0.001(2) 0.0010(17) 0.0102(18)
Cl3B 0.0452(18) 0.035(2) 0.0370(18) 0.0085(18) -0.0014(18) -0.011(2)
N1 0.0294(19) 0.0236(18) 0.025(2) -0.0032(15) 0.0072(16) -0.0014(15)
N2 0.034(2) 0.0241(18) 0.024(2) -0.0057(15) 0.0090(16) -0.0061(15)
N3 0.058(2) 0.045(2) 0.054(3) 0.001(2) -0.020(2) -0.018(2)
N4 0.054(3) 0.039(2) 0.024(2) 0.0088(17) 0.0084(19) -0.018(2)
N5 0.035(2) 0.0276(19) 0.025(2) -0.0038(15) 0.0010(16) -0.0016(16)
N6 0.035(2) 0.0249(18) 0.022(2) -0.0018(15) 0.0047(16) -0.0046(15)
O1 0.0432(18) 0.0307(16) 0.0292(18) -0.0099(13) 0.0086(15) -0.0056(14)
O2 0.0274(15) 0.0258(15) 0.0224(16) -0.0017(12) 0.0071(13) -0.0055(12)
O3 0.048(2) 0.041(2) 0.028(2) 0.0093(16) 0.0073(17) -0.0074(17)
O4 0.0462(19) 0.0327(17) 0.0276(18) 0.0023(13) 0.0091(15) -0.0070(14)
O5 0.050(2) 0.0250(16) 0.046(2) -0.0016(14) -0.0032(17) -0.0122(14)
O6 0.0310(15) 0.0259(15) 0.0198(15) -0.0007(12) 0.0012(12) -0.0058(12)
P1 0.0288(6) 0.0281(6) 0.0242(6) -0.0028(5) 0.0048(5) -0.0022(5)
P2 0.0362(7) 0.0249(6) 0.0257(7) 0.0019(5) 0.0064(6) -0.0017(5)
P3 0.0306(6) 0.0336(6) 0.0324(7) 0.0019(5) 0.0027(5) -0.0076(5)
Re1 0.03323(13) 0.03195(12) 0.02273(12) 0.00565(8) 0.00890(9) -0.00284(8)
Re2 0.02866(10) 0.02676(10) 0.02191(10) -0.00271(7) 0.00768(7) -0.00211(7)
Re3 0.03479(11) 0.02362(10) 0.03003(11) 0.00119(7) -0.00026(8) -0.00556(7)

loop_
_atom_type_symbol
_atom_type_description
_atom_type_scat_dispersion_real
_atom_type_scat_dispersion_imag
_atom_type_scat_source
C C 0.0033 0.0016 'International Tables Vol C Tables 4.2.6.8 and 6.1.1.4'
H H 0.0000 0.0000 'International Tables Vol C Tables 4.2.6.8 and 6.1.1.4'
Br Br -0.2901 2.4595 'International Tables Vol C Tables 4.2.6.8 and 6.1.1.4'
Cl Cl 0.1484 0.1585 'International Tables Vol C Tables 4.2.6.8 and 6.1.1.4'
N N 0.0061 0.0033 'International Tables Vol C Tables 4.2.6.8 and 6.1.1.4'
O O 0.0106 0.0060 'International Tables Vol C Tables 4.2.6.8 and 6.1.1.4'
P P 0.1023 0.0942 'International Tables Vol C Tables 4.2.6.8 and 6.1.1.4'
Re Re -1.0185 7.2310 'International Tables Vol C Tables 4.2.6.8 and 6.1.1.4'

loop_
_exptl_crystal_face_index_h
_exptl_crystal_face_index_k
_exptl_crystal_face_index_l
_exptl_crystal_face_perp_dist
1 1 5 0.0663
-1 0 0 0.0960
-3 5 1 0.1518
1 -3 5 0.0838
5 1 -2 0.1098
-2 -3 -5 0.0747
-1 5 -4 0.1820
3 0 5 0.1009
-3 0 -5 0.0689
2 1 5 0.0675
0 5 3 0.1510
-5 -1 2 0.1258
-1 -1 -5 0.0623

loop_
_geom_angle_atom_site_label_1
_geom_angle_atom_site_label_2
_geom_angle_atom_site_label_3
_geom_angle
_geom_angle_site_symmetry_1
_geom_angle_site_symmetry_3
_geom_angle_publ_flag
C2 C1 C6 118.7(4) . . ?
C2 C1 P1 123.1(3) . . ?
C6 C1 P1 118.1(3) . . ?
C1 C2 H2 119.8 . . ?
C1 C2 C3 120.4(5) . . ?
C3 C2 H2 119.8 . . ?
C2 C3 H3 119.9 . . ?
C4 C3 C2 120.1(5) . . ?
C4 C3 H3 119.9 . . ?
C3 C4 H4 120.0 . . ?
C3 C4 C5 120.1(4) . . ?
C5 C4 H4 120.0 . . ?
C4 C5 H5 119.8 . . ?
C4 C5 C6 120.3(5) . . ?
C6 C5 H5 119.8 . . ?
C1 C6 H6 119.8 . . ?
C5 C6 C1 120.4(4) . . ?
C5 C6 H6 119.8 . . ?
C8 C7 C12 118.9(4) . . ?
C8 C7 P1 121.4(4) . . ?
C12 C7 P1 119.6(4) . . ?
C7 C8 H8 119.8 . . ?
C9 C8 C7 120.5(5) . . ?
C9 C8 H8 119.8 . . ?
C8 C9 H9 120.1 . . ?
C8 C9 C10 119.8(5) . . ?
C10 C9 H9 120.1 . . ?
C9 C10 H10 119.7 . . ?
C11 C10 C9 120.5(5) . . ?
C11 C10 H10 119.7 . . ?
C10 C11 H11 119.9 . . ?
C10 C11 C12 120.2(5) . . ?
C12 C11 H11 119.9 . . ?
C7 C12 H12 120.0 . . ?
C11 C12 C7 120.1(5) . . ?
C11 C12 H12 120.0 . . ?
C14 C13 C18 118.7(4) . . ?
C14 C13 P1 121.0(4) . . ?
C18 C13 P1 120.3(4) . . ?
C13 C14 H14 119.9 . . ?
C13 C14 C15 120.2(5) . . ?
C15 C14 H14 119.9 . . ?
C14 C15 H15 119.6 . . ?
C16 C15 C14 120.7(5) . . ?
C16 C15 H15 119.6 . . ?
C15 C16 H16 120.3 . . ?
C15 C16 C17 119.4(5) . . ?
C17 C16 H16 120.3 . . ?
C16 C17 H17 119.9 . . ?
C18 C17 C16 120.2(5) . . ?
C18 C17 H17 119.9 . . ?
C13 C18 H18 119.6 . . ?
C17 C18 C13 120.8(5) . . ?
C17 C18 H18 119.6 . . ?
C21 C19 C20 116.9(4) . . ?
N1 C19 C20 120.8(4) . . ?
N1 C19 C21 122.3(4) . . ?
C19 C20 H20A 109.5 . . ?
C19 C20 H20B 109.5 . . ?
C19 C20 H20C 109.5 . . ?
H20A C20 H20B 109.5 . . ?
H20A C20 H20C 109.5 . . ?
H20B C20 H20C 109.5 . . ?
C19 C21 H21A 109.5 . . ?
C19 C21 H21B 109.5 . . ?
C19 C21 H21C 109.5 . . ?
H21A C21 H21B 109.5 . . ?
H21A C21 H21C 109.5 . . ?
H21B C21 H21C 109.5 . . ?
N2 C22 C23 118.7(4) . . ?
N2 C22 O2 122.4(4) . . ?
O2 C22 C23 118.7(3) . . ?
C24 C23 C22 117.8(4) . . ?
C28 C23 C22 122.2(4) . . ?
C28 C23 C24 119.8(4) . . ?
C23 C24 H24 119.8 . . ?
C25 C24 C23 120.5(4) . . ?
C25 C24 H24 119.8 . . ?
C24 C25 C26 119.6(4) . . ?
C24 C25 C29 120.9(4) . . ?
C26 C25 C29 119.5(4) . . ?
C25 C26 H26 119.8 . . ?
C25 C26 C27 120.3(4) . . ?
C27 C26 H26 119.8 . . ?
C26 C27 C51 118.0(4) . . ?
C28 C27 C26 119.5(4) . . ?
C28 C27 C51 122.6(4) . . ?
C23 C28 C27 120.3(4) . . ?
C23 C28 H28 119.9 . . ?
C27 C28 H28 119.9 . . ?
N4 C29 C25 118.4(4) . . ?
N4 C29 O4 123.1(4) . . ?
O4 C29 C25 118.5(4) . . ?
C31 C30 C35 119.7(5) . . ?
C31 C30 P2 118.3(4) . . ?
C35 C30 P2 121.8(4) . . ?
C30 C31 H31 119.7 . . ?
C32 C31 C30 120.5(5) . . ?
C32 C31 H31 119.7 . . ?
C31 C32 H32 119.9 . . ?
C31 C32 C33 120.1(5) . . ?
C33 C32 H32 119.9 . . ?
C32 C33 H33 119.8 . . ?
C34 C33 C32 120.4(5) . . ?
C34 C33 H33 119.8 . . ?
C33 C34 H34 119.8 . . ?
C33 C34 C35 120.3(6) . . ?
C35 C34 H34 119.8 . . ?
C30 C35 C34 118.8(5) . . ?
C30 C35 H35 120.6 . . ?
C34 C35 H35 120.6 . . ?
C37 C36 P2 120.3(4) . . ?
C41 C36 C37 118.8(5) . . ?
C41 C36 P2 120.9(4) . . ?
C36 C37 H37 120.1 . . ?
C38 C37 C36 119.7(6) . . ?
C38 C37 H37 120.1 . . ?
C37 C38 H38 119.6 . . ?
C39 C38 C37 120.8(6) . . ?
C39 C38 H38 119.6 . . ?
C38 C39 H39 119.9 . . ?
C40 C39 C38 120.3(6) . . ?
C40 C39 H39 119.9 . . ?
C39 C40 H40 120.0 . . ?
C39 C40 C41 120.1(6) . . ?
C41 C40 H40 120.0 . . ?
C36 C41 C40 120.3(6) . . ?
C36 C41 H41 119.9 . . ?
C40 C41 H41 119.9 . . ?
C43 C42 C47 118.4(5) . . ?
C43 C42 P2 121.7(4) . . ?
C47 C42 P2 119.9(4) . . ?
C42 C43 H43 119.6 . . ?
C44 C43 C42 120.9(5) . . ?
C44 C43 H43 119.6 . . ?
C43 C44 H44 119.9 . . ?
C43 C44 C45 120.1(5) . . ?
C45 C44 H44 119.9 . . ?
C44 C45 H45 120.1 . . ?
C46 C45 C44 119.9(5) . . ?
C46 C45 H45 120.1 . . ?
C45 C46 H46 119.8 . . ?
C45 C46 C47 120.5(6) . . ?
C47 C46 H46 119.8 . . ?
C42 C47 H47 119.9 . . ?
C46 C47 C42 120.3(5) . . ?
C46 C47 H47 119.9 . . ?
C49 C48 C50 116.7(5) . . ?
N3 C48 C49 118.8(6) . . ?
N3 C48 C50 124.5(5) . . ?
C48 C49 H49A 109.5 . . ?
C48 C49 H49B 109.5 . . ?
C48 C49 H49C 109.5 . . ?
H49A C49 H49B 109.5 . . ?
H49A C49 H49C 109.5 . . ?
H49B C49 H49C 109.5 . . ?
C48 C50 H50A 109.5 . . ?
C48 C50 H50B 109.5 . . ?
C48 C50 H50C 109.5 . . ?
H50A C50 H50B 109.5 . . ?
H50A C50 H50C 109.5 . . ?
H50B C50 H50C 109.5 . . ?
N6 C51 C27 117.8(4) . . ?
N6 C51 O6 122.6(4) . . ?
O6 C51 C27 119.6(4) . . ?
C53 C52 P3 118.2(4) . . ?
C57 C52 C53 119.9(5) . . ?
C57 C52 P3 121.8(4) . . ?
C52 C53 H53 119.9 . . ?
C54 C53 C52 120.2(5) . . ?
C54 C53 H53 119.9 . . ?
C53 C54 H54 120.3 . . ?
C53 C54 C55 119.3(5) . . ?
C55 C54 H54 120.3 . . ?
C54 C55 H55 119.8 . . ?
C56 C55 C54 120.4(5) . . ?
C56 C55 H55 119.8 . . ?
C55 C56 H56 119.9 . . ?
C55 C56 C57 120.2(5) . . ?
C57 C56 H56 119.9 . . ?
C52 C57 C56 119.8(5) . . ?
C52 C57 H57 120.1 . . ?
C56 C57 H57 120.1 . . ?
C59 C58 C63 119.1(5) . . ?
C59 C58 P3 120.2(4) . . ?
C63 C58 P3 120.7(4) . . ?
C58 C59 H59 119.7 . . ?
C58 C59 C60 120.6(6) . . ?
C60 C59 H59 119.7 . . ?
C59 C60 H60 120.3 . . ?
C61 C60 C59 119.5(6) . . ?
C61 C60 H60 120.3 . . ?
C60 C61 H61 119.4 . . ?
C60 C61 C62 121.1(5) . . ?
C62 C61 H61 119.4 . . ?
C61 C62 H62 120.3 . . ?
C61 C62 C63 119.5(6) . . ?
C63 C62 H62 120.3 . . ?
C58 C63 C62 120.1(5) . . ?
C58 C63 H63 119.9 . . ?
C62 C63 H63 119.9 . . ?
C65 C64 C69 120.0(5) . . ?
C65 C64 P3 121.6(4) . . ?
C69 C64 P3 118.2(4) . . ?
C64 C65 H65 120.0 . . ?
C64 C65 C66 120.1(5) . . ?
C66 C65 H65 120.0 . . ?
C65 C66 H66 120.1 . . ?
C67 C66 C65 119.7(6) . . ?
C67 C66 H66 120.1 . . ?
C66 C67 H67 119.7 . . ?
C66 C67 C68 120.5(5) . . ?
C68 C67 H67 119.7 . . ?
C67 C68 H68 120.0 . . ?
C69 C68 C67 120.1(6) . . ?
C69 C68 H68 120.0 . . ?
C64 C69 H69 120.3 . . ?
C68 C69 C64 119.4(5) . . ?
C68 C69 H69 120.3 . . ?
C72 C70 C71 116.8(4) . . ?
N5 C70 C71 122.6(4) . . ?
N5 C70 C72 120.6(4) . . ?
C70 C71 H71A 109.5 . . ?
C70 C71 H71B 109.5 . . ?
C70 C71 H71C 109.5 . . ?
H71A C71 H71B 109.5 . . ?
H71A C71 H71C 109.5 . . ?
H71B C71 H71C 109.5 . . ?
C70 C72 H72A 109.5 . . ?
C70 C72 H72B 109.5 . . ?
C70 C72 H72C 109.5 . . ?
H72A C72 H72B 109.5 . . ?
H72A C72 H72C 109.5 . . ?
H72B C72 H72C 109.5 . . ?
C19 N1 N2 114.0(3) . . ?
C19 N1 Re2 130.9(3) . . ?
N2 N1 Re2 115.0(2) . . ?
C22 N2 N1 110.7(3) . . ?
C48 N3 N4 110.5(5) . . ?
C48 N3 Re1 136.0(4) . . ?
N4 N3 Re1 113.5(3) . . ?
C29 N4 N3 109.9(4) . . ?
C70 N5 N6 114.4(4) . . ?
C70 N5 Re3 130.9(3) . . ?
N6 N5 Re3 114.7(2) . . ?
C51 N6 N5 111.3(3) . . ?
C22 O2 Re2 116.8(2) . . ?
C29 O4 H4A 109.5(4) . . ?
C29 O4 Re1 116.8(3) . . ?
C51 O6 Re3 116.7(3) . . ?
C1 P1 C7 106.0(2) . . ?
C1 P1 C13 106.7(2) . . ?
C1 P1 Re2 111.96(15) . . ?
C7 P1 Re2 111.35(15) . . ?
C13 P1 C7 104.7(2) . . ?
C13 P1 Re2 115.54(14) . . ?
C30 P2 C36 103.0(2) . . ?
C30 P2 Re1 116.03(17) . . ?
C36 P2 Re1 113.35(17) . . ?
C42 P2 C30 106.1(2) . . ?
C42 P2 C36 104.8(2) . . ?
C42 P2 Re1 112.46(17) . . ?
C52 P3 C58 105.2(2) . . ?
C52 P3 C64 106.0(2) . . ?
C52 P3 Re3 110.42(15) . . ?
C58 P3 Re3 112.87(16) . . ?
C64 P3 C58 103.8(2) . . ?
C64 P3 Re3 117.66(15) . . ?
Br1A Re1 P2 89.35(5) . . ?
Br1B Re1 Br1A 89.32(12) . . ?
Br1B Re1 P2 175.12(14) . . ?
Cl1A Re1 Br1A 95.1(5) . . ?
Cl1A Re1 Br1B 6.5(5) . . ?
Cl1A Re1 Cl1B 89.7(9) . . ?
Cl1A Re1 P2 171.1(5) . . ?
Cl1B Re1 Br1A 5.5(7) . . ?
Cl1B Re1 Br1B 83.9(7) . . ?
Cl1B Re1 P2 94.8(7) . . ?
N3 Re1 Br1A 161.24(14) . . ?
N3 Re1 Br1B 84.36(16) . . ?
N3 Re1 Cl1A 77.9(5) . . ?
N3 Re1 Cl1B 159.2(9) . . ?
N3 Re1 P2 95.46(14) . . ?
O3 Re1 Br1A 104.67(15) . . ?
O3 Re1 Br1B 100.99(19) . . ?
O3 Re1 Cl1A 102.3(6) . . ?
O3 Re1 Cl1B 105.1(10) . . ?
O3 Re1 N3 93.89(17) . . ?
O3 Re1 O4 163.48(15) . . ?
O3 Re1 P2 83.89(13) . . ?
O4 Re1 Br1A 87.34(12) . . ?
O4 Re1 Br1B 90.28(16) . . ?
O4 Re1 Cl1A 87.6(6) . . ?
O4 Re1 Cl1B 88.0(10) . . ?
O4 Re1 N3 75.07(15) . . ?
O4 Re1 P2 84.96(10) . . ?
Br2A Re2 Br2B 88.7(3) . . ?
Cl2B Re2 Cl2A 87.8(13) . . ?
Cl2B Re2 P1 91.0(7) . . ?
N1 Re2 Br2A 161.98(13) . . ?
N1 Re2 Br2B 84.9(3) . . ?
N1 Re2 Cl2A 83.0(12) . . ?
N1 Re2 Cl2B 164.1(8) . . ?
N1 Re2 P1 96.39(9) . . ?
O1 Re2 Br2A 104.57(13) . . ?
O1 Re2 Br2B 103.2(3) . . ?
O1 Re2 Cl2A 101.6(13) . . ?
O1 Re2 Cl2B 101.3(7) . . ?
O1 Re2 N1 93.30(14) . . ?
O1 Re2 O2 162.67(13) . . ?
O1 Re2 P1 86.09(11) . . ?
O2 Re2 Br2A 88.69(11) . . ?
O2 Re2 Br2B 88.0(3) . . ?
O2 Re2 Cl2A 89.1(14) . . ?
O2 Re2 Cl2B 92.6(7) . . ?
O2 Re2 N1 74.30(12) . . ?
O2 Re2 P1 83.39(8) . . ?
P1 Re2 Br2A 87.33(9) . . ?
P1 Re2 Br2B 170.6(3) . . ?
P1 Re2 Cl2A 172.3(13) . . ?
Br3A Re3 Br3B 87.53(12) . . ?
Br3A Re3 P3 91.18(8) . . ?
Cl3A Re3 P3 169.3(3) . . ?
Cl3B Re3 Cl3A 91.4(9) . . ?
Cl3B Re3 P3 87.5(7) . . ?
N5 Re3 Br3A 162.56(12) . . ?
N5 Re3 Br3B 85.47(13) . . ?
N5 Re3 Cl3A 82.6(5) . . ?
N5 Re3 Cl3B 158.8(6) . . ?
N5 Re3 P3 94.66(10) . . ?
O5 Re3 Br3A 102.73(13) . . ?
O5 Re3 Br3B 101.00(13) . . ?
O5 Re3 Cl3A 107.3(4) . . ?
O5 Re3 Cl3B 106.9(6) . . ?
O5 Re3 N5 94.29(15) . . ?
O5 Re3 O6 163.19(14) . . ?
O5 Re3 P3 83.15(12) . . ?
O6 Re3 Br3A 89.83(9) . . ?
O6 Re3 Br3B 90.54(9) . . ?
O6 Re3 Cl3A 83.9(3) . . ?
O6 Re3 Cl3B 84.9(5) . . ?
O6 Re3 N5 74.30(12) . . ?
O6 Re3 P3 85.50(8) . . ?
P3 Re3 Br3B 175.83(7) . . ?

loop_
_geom_bond_atom_site_label_1
_geom_bond_atom_site_label_2
_geom_bond_distance
_geom_bond_site_symmetry_2
_geom_bond_publ_flag
Br1A Re1 2.4792(8) . ?
Br1B Re1 2.4764(15) . ?
Br2A Re2 2.4734(9) . ?
Br2B Re2 2.5164(13) . ?
Br3A Re3 2.4604(9) . ?
Br3B Re3 2.4990(12) . ?
C1 C2 1.378(6) . ?
C1 C6 1.401(6) . ?
C1 P1 1.809(4) . ?
C2 H2 0.9500 . ?
C2 C3 1.395(7) . ?
C3 H3 0.9500 . ?
C3 C4 1.371(7) . ?
C4 H4 0.9500 . ?
C4 C5 1.374(7) . ?
C5 H5 0.9500 . ?
C5 C6 1.378(6) . ?
C6 H6 0.9500 . ?
C7 C8 1.384(6) . ?
C7 C12 1.397(6) . ?
C7 P1 1.830(4) . ?
C8 H8 0.9500 . ?
C8 C9 1.379(7) . ?
C9 H9 0.9500 . ?
C9 C10 1.384(7) . ?
C10 H10 0.9500 . ?
C10 C11 1.362(7) . ?
C11 H11 0.9500 . ?
C11 C12 1.382(7) . ?
C12 H12 0.9500 . ?
C13 C14 1.382(7) . ?
C13 C18 1.395(7) . ?
C13 P1 1.825(4) . ?
C14 H14 0.9500 . ?
C14 C15 1.388(7) . ?
C15 H15 0.9500 . ?
C15 C16 1.369(8) . ?
C16 H16 0.9500 . ?
C16 C17 1.386(8) . ?
C17 H17 0.9500 . ?
C17 C18 1.371(7) . ?
C18 H18 0.9500 . ?
C19 C20 1.501(6) . ?
C19 C21 1.489(6) . ?
C19 N1 1.291(5) . ?
C20 H20A 0.9800 . ?
C20 H20B 0.9800 . ?
C20 H20C 0.9800 . ?
C21 H21A 0.9800 . ?
C21 H21B 0.9800 . ?
C21 H21C 0.9800 . ?
C22 C23 1.478(6) . ?
C22 N2 1.293(5) . ?
C22 O2 1.322(5) . ?
C23 C24 1.390(6) . ?
C23 C28 1.385(6) . ?
C24 H24 0.9500 . ?
C24 C25 1.387(6) . ?
C25 C26 1.390(6) . ?
C25 C29 1.481(6) . ?
C26 H26 0.9500 . ?
C26 C27 1.395(6) . ?
C27 C28 1.394(6) . ?
C27 C51 1.477(6) . ?
C28 H28 0.9500 . ?
C29 N4 1.290(6) . ?
C29 O4 1.311(5) . ?
C30 C31 1.385(7) . ?
C30 C35 1.386(7) . ?
C30 P2 1.817(5) . ?
C31 H31 0.9500 . ?
C31 C32 1.374(7) . ?
C32 H32 0.9500 . ?
C32 C33 1.381(8) . ?
C33 H33 0.9500 . ?
C33 C34 1.355(9) . ?
C34 H34 0.9500 . ?
C34 C35 1.417(8) . ?
C35 H35 0.9500 . ?
C36 C37 1.389(7) . ?
C36 C41 1.386(8) . ?
C36 P2 1.828(5) . ?
C37 H37 0.9500 . ?
C37 C38 1.381(8) . ?
C38 H38 0.9500 . ?
C38 C39 1.370(9) . ?
C39 H39 0.9500 . ?
C39 C40 1.351(9) . ?
C40 H40 0.9500 . ?
C40 C41 1.395(9) . ?
C41 H41 0.9500 . ?
C42 C43 1.385(7) . ?
C42 C47 1.387(8) . ?
C42 P2 1.817(5) . ?
C43 H43 0.9500 . ?
C43 C44 1.372(7) . ?
C44 H44 0.9500 . ?
C44 C45 1.373(9) . ?
C45 H45 0.9500 . ?
C45 C46 1.364(8) . ?
C46 H46 0.9500 . ?
C46 C47 1.381(7) . ?
C47 H47 0.9500 . ?
C48 C49 1.495(8) . ?
C48 C50 1.504(9) . ?
C48 N3 1.252(7) . ?
C49 H49A 0.9800 . ?
C49 H49B 0.9800 . ?
C49 H49C 0.9800 . ?
C50 H50A 0.9800 . ?
C50 H50B 0.9800 . ?
C50 H50C 0.9800 . ?
C51 N6 1.298(5) . ?
C51 O6 1.317(5) . ?
C52 C53 1.390(7) . ?
C52 C57 1.386(7) . ?
C52 P3 1.822(5) . ?
C53 H53 0.9500 . ?
C53 C54 1.389(7) . ?
C54 H54 0.9500 . ?
C54 C55 1.390(8) . ?
C55 H55 0.9500 . ?
C55 C56 1.377(8) . ?
C56 H56 0.9500 . ?
C56 C57 1.388(8) . ?
C57 H57 0.9500 . ?
C58 C59 1.382(7) . ?
C58 C63 1.390(7) . ?
C58 P3 1.825(5) . ?
C59 H59 0.9500 . ?
C59 C60 1.391(7) . ?
C60 H60 0.9500 . ?
C60 C61 1.366(9) . ?
C61 H61 0.9500 . ?
C61 C62 1.376(9) . ?
C62 H62 0.9500 . ?
C62 C63 1.391(7) . ?
C63 H63 0.9500 . ?
C64 C65 1.387(7) . ?
C64 C69 1.390(7) . ?
C64 P3 1.824(5) . ?
C65 H65 0.9500 . ?
C65 C66 1.389(7) . ?
C66 H66 0.9500 . ?
C66 C67 1.370(9) . ?
C67 H67 0.9500 . ?
C67 C68 1.388(9) . ?
C68 H68 0.9500 . ?
C68 C69 1.386(7) . ?
C69 H69 0.9500 . ?
C70 C71 1.487(7) . ?
C70 C72 1.484(6) . ?
C70 N5 1.296(6) . ?
C71 H71A 0.9800 . ?
C71 H71B 0.9800 . ?
C71 H71C 0.9800 . ?
C72 H72A 0.9800 . ?
C72 H72B 0.9800 . ?
C72 H72C 0.9800 . ?
Cl1A Re1 2.464(5) . ?
Cl1B Re1 2.469(5) . ?
Cl2A Re2 2.473(5) . ?
Cl2B Re2 2.466(5) . ?
Cl3A Re3 2.478(5) . ?
Cl3B Re3 2.465(5) . ?
N1 N2 1.419(5) . ?
N1 Re2 2.130(3) . ?
N3 N4 1.472(6) . ?
N3 Re1 2.118(4) . ?
N5 N6 1.405(5) . ?
N5 Re3 2.146(4) . ?
O1 Re2 1.678(3) . ?
O2 Re2 2.031(3) . ?
O3 Re1 1.675(3) . ?
O4 H4A 0.840(3) . ?
O4 Re1 2.027(3) . ?
O5 Re3 1.675(3) . ?
O6 Re3 2.033(3) . ?
P1 Re2 2.4728(11) . ?
P2 Re1 2.4813(13) . ?
P3 Re3 2.4796(12) . ?

loop_
_geom_torsion_atom_site_label_1
_geom_torsion_atom_site_label_2
_geom_torsion_atom_site_label_3
_geom_torsion_atom_site_label_4
_geom_torsion
_geom_torsion_site_symmetry_1
_geom_torsion_site_symmetry_2
_geom_torsion_site_symmetry_3
_geom_torsion_site_symmetry_4
_geom_torsion_publ_flag
C1 C2 C3 C4 0.1(8) . . . . ?
C2 C1 C6 C5 0.3(7) . . . . ?
C2 C1 P1 C7 -130.8(4) . . . . ?
C2 C1 P1 C13 -19.7(5) . . . . ?
C2 C1 P1 Re2 107.6(4) . . . . ?
C2 C3 C4 C5 -0.4(8) . . . . ?
C3 C4 C5 C6 0.7(8) . . . . ?
C4 C5 C6 C1 -0.6(7) . . . . ?
C6 C1 C2 C3 -0.1(7) . . . . ?
C6 C1 P1 C7 52.3(4) . . . . ?
C6 C1 P1 C13 163.4(4) . . . . ?
C6 C1 P1 Re2 -69.3(4) . . . . ?
C7 C8 C9 C10 -0.7(8) . . . . ?
C8 C7 C12 C11 -0.9(7) . . . . ?
C8 C7 P1 C1 21.1(4) . . . . ?
C8 C7 P1 C13 -91.5(4) . . . . ?
C8 C7 P1 Re2 143.0(4) . . . . ?
C8 C9 C10 C11 -0.1(8) . . . . ?
C9 C10 C11 C12 0.5(8) . . . . ?
C10 C11 C12 C7 0.0(8) . . . . ?
C12 C7 C8 C9 1.2(7) . . . . ?
C12 C7 P1 C1 -161.3(4) . . . . ?
C12 C7 P1 C13 86.2(4) . . . . ?
C12 C7 P1 Re2 -39.3(4) . . . . ?
C13 C14 C15 C16 -1.0(8) . . . . ?
C14 C13 C18 C17 0.8(7) . . . . ?
C14 C13 P1 C1 -107.7(4) . . . . ?
C14 C13 P1 C7 4.3(4) . . . . ?
C14 C13 P1 Re2 127.1(4) . . . . ?
C14 C15 C16 C17 1.8(8) . . . . ?
C15 C16 C17 C18 -1.3(8) . . . . ?
C16 C17 C18 C13 0.0(7) . . . . ?
C18 C13 C14 C15 -0.4(7) . . . . ?
C18 C13 P1 C1 71.1(4) . . . . ?
C18 C13 P1 C7 -176.9(4) . . . . ?
C18 C13 P1 Re2 -54.1(4) . . . . ?
C19 N1 N2 C22 -169.0(4) . . . . ?
C20 C19 N1 N2 172.7(4) . . . . ?
C20 C19 N1 Re2 -4.9(7) . . . . ?
C21 C19 N1 N2 -7.9(6) . . . . ?
C21 C19 N1 Re2 174.5(4) . . . . ?
C22 C23 C24 C25 -173.4(4) . . . . ?
C22 C23 C28 C27 174.4(4) . . . . ?
C23 C22 N2 N1 171.0(3) . . . . ?
C23 C22 O2 Re2 -178.0(3) . . . . ?
C23 C24 C25 C26 -1.5(7) . . . . ?
C23 C24 C25 C29 176.6(4) . . . . ?
C24 C23 C28 C27 -0.6(6) . . . . ?
C24 C25 C26 C27 0.0(7) . . . . ?
C24 C25 C29 N4 2.3(7) . . . . ?
C24 C25 C29 O4 -177.4(4) . . . . ?
C25 C26 C27 C28 1.2(6) . . . . ?
C25 C26 C27 C51 -179.3(4) . . . . ?
C25 C29 N4 N3 176.5(4) . . . . ?
C25 C29 O4 Re1 173.6(3) . . . . ?
C26 C25 C29 N4 -179.6(4) . . . . ?
C26 C25 C29 O4 0.7(6) . . . . ?
C26 C27 C28 C23 -0.9(6) . . . . ?
C26 C27 C51 N6 -11.5(6) . . . . ?
C26 C27 C51 O6 166.5(4) . . . . ?
C27 C51 N6 N5 174.3(3) . . . . ?
C27 C51 O6 Re3 -179.8(3) . . . . ?
C28 C23 C24 C25 1.8(6) . . . . ?
C28 C27 C51 N6 167.9(4) . . . . ?
C28 C27 C51 O6 -14.0(6) . . . . ?
C29 C25 C26 C27 -178.2(4) . . . . ?
C30 C31 C32 C33 -1.0(9) . . . . ?
C31 C30 C35 C34 1.7(9) . . . . ?
C31 C30 P2 C36 72.9(5) . . . . ?
C31 C30 P2 C42 -177.2(4) . . . . ?
C31 C30 P2 Re1 -51.5(5) . . . . ?
C31 C32 C33 C34 0.5(10) . . . . ?
C32 C33 C34 C35 1.1(10) . . . . ?
C33 C34 C35 C30 -2.2(10) . . . . ?
C35 C30 C31 C32 -0.1(8) . . . . ?
C35 C30 P2 C36 -101.5(5) . . . . ?
C35 C30 P2 C42 8.3(5) . . . . ?
C35 C30 P2 Re1 134.0(4) . . . . ?
C36 C37 C38 C39 -1.2(9) . . . . ?
C37 C36 C41 C40 -0.8(8) . . . . ?
C37 C36 P2 C30 -159.2(4) . . . . ?
C37 C36 P2 C42 90.0(4) . . . . ?
C37 C36 P2 Re1 -33.1(4) . . . . ?
C37 C38 C39 C40 0.0(10) . . . . ?
C38 C39 C40 C41 0.8(10) . . . . ?
C39 C40 C41 C36 -0.3(10) . . . . ?
C41 C36 C37 C38 1.6(8) . . . . ?
C41 C36 P2 C30 21.9(5) . . . . ?
C41 C36 P2 C42 -88.9(5) . . . . ?
C41 C36 P2 Re1 148.1(4) . . . . ?
C42 C43 C44 C45 0.8(9) . . . . ?
C43 C42 C47 C46 0.8(8) . . . . ?
C43 C42 P2 C30 -115.9(4) . . . . ?
C43 C42 P2 C36 -7.4(5) . . . . ?
C43 C42 P2 Re1 116.2(4) . . . . ?
C43 C44 C45 C46 -1.2(9) . . . . ?
C44 C45 C46 C47 1.4(9) . . . . ?
C45 C46 C47 C42 -1.2(9) . . . . ?
C47 C42 C43 C44 -0.6(8) . . . . ?
C47 C42 P2 C30 65.0(5) . . . . ?
C47 C42 P2 C36 173.6(4) . . . . ?
C47 C42 P2 Re1 -62.8(5) . . . . ?
C48 N3 N4 C29 -169.1(5) . . . . ?
C49 C48 N3 N4 176.3(6) . . . . ?
C49 C48 N3 Re1 -4.3(11) . . . . ?
C50 C48 N3 N4 -5.3(9) . . . . ?
C50 C48 N3 Re1 174.2(5) . . . . ?
C51 C27 C28 C23 179.7(4) . . . . ?
C52 C53 C54 C55 1.0(8) . . . . ?
C53 C52 C57 C56 1.8(7) . . . . ?
C53 C52 P3 C58 175.2(4) . . . . ?
C53 C52 P3 C64 65.7(4) . . . . ?
C53 C52 P3 Re3 -62.7(4) . . . . ?
C53 C54 C55 C56 1.5(8) . . . . ?
C54 C55 C56 C57 -2.3(9) . . . . ?
C55 C56 C57 C52 0.7(8) . . . . ?
C57 C52 C53 C54 -2.6(7) . . . . ?
C57 C52 P3 C58 -8.2(5) . . . . ?
C57 C52 P3 C64 -117.7(4) . . . . ?
C57 C52 P3 Re3 113.8(4) . . . . ?
C58 C59 C60 C61 0.4(9) . . . . ?
C59 C58 C63 C62 -0.2(8) . . . . ?
C59 C58 P3 C52 -93.7(5) . . . . ?
C59 C58 P3 C64 17.3(5) . . . . ?
C59 C58 P3 Re3 145.8(4) . . . . ?
C59 C60 C61 C62 -0.3(9) . . . . ?
C60 C61 C62 C63 -0.1(9) . . . . ?
C61 C62 C63 C58 0.3(8) . . . . ?
C63 C58 C59 C60 -0.1(8) . . . . ?
C63 C58 P3 C52 85.9(4) . . . . ?
C63 C58 P3 C64 -163.0(4) . . . . ?
C63 C58 P3 Re3 -34.6(5) . . . . ?
C64 C65 C66 C67 1.4(8) . . . . ?
C65 C64 C69 C68 0.4(7) . . . . ?
C65 C64 P3 C52 13.0(4) . . . . ?
C65 C64 P3 C58 -97.5(4) . . . . ?
C65 C64 P3 Re3 137.0(4) . . . . ?
C65 C66 C67 C68 -2.9(9) . . . . ?
C66 C67 C68 C69 3.1(9) . . . . ?
C67 C68 C69 C64 -1.9(8) . . . . ?
C69 C64 C65 C66 -0.2(7) . . . . ?
C69 C64 P3 C52 -171.5(4) . . . . ?
C69 C64 P3 C58 78.0(4) . . . . ?
C69 C64 P3 Re3 -47.4(4) . . . . ?
C70 N5 N6 C51 -171.6(4) . . . . ?
C71 C70 N5 N6 -4.2(6) . . . . ?
C71 C70 N5 Re3 177.3(3) . . . . ?
C72 C70 N5 N6 176.8(4) . . . . ?
C72 C70 N5 Re3 -1.7(7) . . . . ?
N2 C22 C23 C24 -14.3(6) . . . . ?
N2 C22 C23 C28 170.5(4) . . . . ?
N2 C22 O2 Re2 -2.5(5) . . . . ?
N4 C29 O4 Re1 -6.1(6) . . . . ?
N6 C51 O6 Re3 -1.8(5) . . . . ?
O2 C22 C23 C24 161.3(4) . . . . ?
O2 C22 C23 C28 -13.9(6) . . . . ?
O2 C22 N2 N1 -4.4(5) . . . . ?
O4 C29 N4 N3 -3.8(6) . . . . ?
O6 C51 N6 N5 -3.7(6) . . . . ?
P1 C1 C2 C3 -176.9(4) . . . . ?
P1 C1 C6 C5 177.3(4) . . . . ?
P1 C7 C8 C9 178.9(4) . . . . ?
P1 C7 C12 C11 -178.6(4) . . . . ?
P1 C13 C14 C15 178.4(4) . . . . ?
P1 C13 C18 C17 -178.0(4) . . . . ?
P2 C30 C31 C32 -174.7(5) . . . . ?
P2 C30 C35 C34 176.0(5) . . . . ?
P2 C36 C37 C38 -177.3(4) . . . . ?
P2 C36 C41 C40 178.1(5) . . . . ?
P2 C42 C43 C44 -179.7(4) . . . . ?
P2 C42 C47 C46 179.9(4) . . . . ?
P3 C52 C53 C54 174.0(4) . . . . ?
P3 C52 C57 C56 -174.7(4) . . . . ?
P3 C58 C59 C60 179.5(4) . . . . ?
P3 C58 C63 C62 -179.9(4) . . . . ?
P3 C64 C65 C66 175.3(4) . . . . ?
P3 C64 C69 C68 -175.2(4) . . . . ?
Re1 N3 N4 C29 11.3(5) . . . . ?
Re2 N1 N2 C22 8.9(4) . . . . ?
Re3 N5 N6 C51 7.1(4) . . . . ?

loop_
_platon_squeeze_void_nr
_platon_squeeze_void_average_x
_platon_squeeze_void_average_y
_platon_squeeze_void_average_z
_platon_squeeze_void_volume
_platon_squeeze_void_count_electrons
_platon_squeeze_void_content
1 0.500 0.000 0.500 190 33 ' '
2 -0.082 0.200 0.843 251 61 ' '
3 0.918 0.300 0.343 251 61 ' '
4 0.500 0.500 0.000 189 33 ' '
5 1.082 0.700 0.657 252 61 ' '
6 0.082 0.800 0.157 252 61 ' '
